data_4504576
loop_
_publ_author_name
'Zhang, Guoqi'
'Yang, Guoqiang'
'Ma, Jin Shi'

_publ_section_title
;
 Versatile Framework Solids Constructed from Divalent Transition Metals
 and Citric Acid:&#x2009; Syntheses, Crystal Structures, and Thermal
 Behaviors
;
_journal_issue 2
_journal_name_full 'Crystal Growth &amp; Design'
_journal_page_first 375
_journal_paper_doi 10.1021/cg0503245
_journal_volume 6
_journal_year 2006
_chemical_absolute_configuration rmad
_chemical_formula_sum 'C6 H8 Co O8'
_chemical_formula_weight 267.05
_chemical_name_systematic
; 
 ? 
;
_space_group_IT_number 19
_symmetry_cell_setting orthorhombic
_symmetry_space_group_name_Hall 'P 2ac 2ab'
_symmetry_space_group_name_H-M 'P 21 21 21'
_atom_sites_solution_hydrogens geom
_atom_sites_solution_primary direct
_atom_sites_solution_secondary difmap
_audit_creation_method SHELXL-97
_cell_angle_alpha 90.00
_cell_angle_beta 90.00
_cell_angle_gamma 90.00
_cell_formula_units_Z 4
_cell_length_a 5.9160(9)
_cell_length_b 10.4229(15)
_cell_length_c 13.453(2)
_cell_measurement_reflns_used 2404
_cell_measurement_temperature 294(2)
_cell_measurement_theta_max 26.15
_cell_measurement_theta_min 2.47
_cell_volume 829.5(2)
_computing_cell_refinement 'Bruker SMART'
_computing_data_collection 'Bruker SMART'
_computing_data_reduction 'Bruker SAINT'
_computing_molecular_graphics 'Bruker SHELXTL'
_computing_publication_material 'Bruker SHELXTL'
_computing_structure_refinement 'SHELXL-97 (Sheldrick, 1997)'
_computing_structure_solution 'SHELXS-97 (Sheldrick, 1990)'
_diffrn_ambient_temperature 294(2)
_diffrn_measured_fraction_theta_full 0.999
_diffrn_measured_fraction_theta_max 0.999
_diffrn_measurement_device_type 'CCD area detector'
_diffrn_measurement_method 'phi and omega scans'
_diffrn_radiation_monochromator graphite
_diffrn_radiation_source 'fine-focus sealed tube'
_diffrn_radiation_type MoK\a
_diffrn_radiation_wavelength 0.71073
_diffrn_reflns_av_R_equivalents 0.0330
_diffrn_reflns_av_sigmaI/netI 0.0413
_diffrn_reflns_limit_h_max 7
_diffrn_reflns_limit_h_min -6
_diffrn_reflns_limit_k_max 13
_diffrn_reflns_limit_k_min -12
_diffrn_reflns_limit_l_max 16
_diffrn_reflns_limit_l_min -7
_diffrn_reflns_number 4648
_diffrn_reflns_theta_full 26.36
_diffrn_reflns_theta_max 26.36
_diffrn_reflns_theta_min 2.47
_exptl_absorpt_coefficient_mu 2.095
_exptl_absorpt_correction_T_max 0.778
_exptl_absorpt_correction_T_min 0.632
_exptl_absorpt_correction_type multi-scan
_exptl_absorpt_process_details SADABS
_exptl_crystal_colour brown
_exptl_crystal_density_diffrn 2.138
_exptl_crystal_density_method 'not measured'
_exptl_crystal_description block
_exptl_crystal_F_000 540
_exptl_crystal_size_max 0.22
_exptl_crystal_size_mid 0.20
_exptl_crystal_size_min 0.12
_refine_diff_density_max 0.311
_refine_diff_density_min -0.352
_refine_diff_density_rms 0.076
_refine_ls_abs_structure_details 'Flack H D (1983), Acta Cryst. A39, 876-881'
_refine_ls_abs_structure_Flack -0.004(19)
_refine_ls_extinction_method none
_refine_ls_goodness_of_fit_ref 1.070
_refine_ls_hydrogen_treatment mixed
_refine_ls_matrix_type full
_refine_ls_number_parameters 150
_refine_ls_number_reflns 1690
_refine_ls_number_restraints 0
_refine_ls_restrained_S_all 1.070
_refine_ls_R_factor_all 0.0321
_refine_ls_R_factor_gt 0.0269
_refine_ls_shift/su_max 0.001
_refine_ls_shift/su_mean 0.000
_refine_ls_structure_factor_coef Fsqd
_refine_ls_weighting_details 'calc w=1/[\s^2^(Fo^2^)+(0.0314P)^2^+0.0000P] where P=(Fo^2^+2Fc^2^)/3'
_refine_ls_weighting_scheme calc
_refine_ls_wR_factor_gt 0.0605
_refine_ls_wR_factor_ref 0.0628
_reflns_number_gt 1571
_reflns_number_total 1690
_reflns_threshold_expression >2sigma(I)
_cod_data_source_file cg0503245si20050906_104340.cif
_cod_data_source_block 5
_cod_depositor_comments
;
The following automatic conversions were performed:

'_symmetry_cell_setting' value 'Orthorhombic' changed to
'orthorhombic' according to
/home/saulius/struct/CIF-dictionaries/cif_core.dic dictionary named
'cif_core.dic' version 2.4.1 from
2010-06-29.

'_exptl_absorpt_correction_type' value 'MULTI-SCAN'
changed to 'multi-scan' according to
/home/saulius/struct/CIF-dictionaries/cif_core.dic dictionary named
'cif_core.dic' version 2.4.1 from 2010-06-29.

Automatic conversion script
Id: cif_fix_values 1715 2011-07-08 13:25:40Z adriana 
;
_cod_original_sg_symbol_H-M P2(1)2(1)2(1)
_cod_database_code 4504576

loop_
_symmetry_equiv_pos_as_xyz
'x, y, z'
'-x+1/2, -y, z+1/2'
'-x, y+1/2, -z+1/2'
'x+1/2, -y+1/2, -z'

loop_
_atom_site_label
_atom_site_type_symbol
_atom_site_fract_x
_atom_site_fract_y
_atom_site_fract_z
_atom_site_U_iso_or_equiv
_atom_site_adp_type
_atom_site_occupancy
_atom_site_symmetry_multiplicity
_atom_site_calc_flag
_atom_site_refinement_flags
Co1 Co 0.57952(6) 0.33282(4) 0.54997(3) 0.01136(11) Uani 1 1 d .
O1 O 0.4559(4) 0.4961(2) 0.61272(16) 0.0135(5) Uani 1 1 d .
H1 H 0.514(7) 0.570(4) 0.631(3) 0.039(13) Uiso 1 1 d .
O2 O 0.2115(3) 0.3281(2) 0.51931(14) 0.0129(4) Uani 1 1 d .
O3 O -0.0993(4) 0.3723(2) 0.60804(16) 0.0201(5) Uani 1 1 d .
O4 O 0.4755(4) 0.2337(2) 0.67873(15) 0.0146(5) Uani 1 1 d .
O5 O 0.3879(4) 0.2210(2) 0.83888(16) 0.0179(5) Uani 1 1 d .
O6 O 0.0957(6) 0.6283(2) 0.49905(18) 0.0291(6) Uani 1 1 d .
H6 H 0.114(7) 0.673(4) 0.445(3) 0.051(13) Uiso 1 1 d .
O7 O 0.1267(4) 0.8054(2) 0.5899(2) 0.0285(6) Uani 1 1 d .
C1 C 0.2388(5) 0.4760(3) 0.6570(2) 0.0095(6) Uani 1 1 d .
C2 C 0.1035(6) 0.3866(3) 0.5880(2) 0.0110(6) Uani 1 1 d .
C3 C 0.2712(6) 0.4094(3) 0.7578(2) 0.0139(7) Uani 1 1 d .
H3A H 0.3576 0.4663 0.8003 0.017 Uiso 1 1 calc R
H3B H 0.1236 0.3986 0.7880 0.017 Uiso 1 1 calc R
C4 C 0.3880(5) 0.2796(3) 0.7567(2) 0.0123(6) Uani 1 1 d .
C5 C 0.1159(5) 0.6030(3) 0.6729(2) 0.0121(7) Uani 1 1 d .
H5A H -0.0391 0.5851 0.6917 0.015 Uiso 1 1 calc R
H5B H 0.1868 0.6479 0.7278 0.015 Uiso 1 1 calc R
C6 C 0.1146(5) 0.6903(3) 0.5832(2) 0.0164(7) Uani 1 1 d .
O8 O 0.6562(5) 0.4317(2) 0.41918(19) 0.0242(6) Uani 1 1 d .
H8A H 0.646(7) 0.508(5) 0.422(3) 0.036 Uiso 1 1 d .
H8B H 0.778(8) 0.404(4) 0.397(3) 0.036 Uiso 1 1 d .

loop_
_atom_site_aniso_label
_atom_site_aniso_U_11
_atom_site_aniso_U_22
_atom_site_aniso_U_33
_atom_site_aniso_U_23
_atom_site_aniso_U_13
_atom_site_aniso_U_12
Co1 0.00834(18) 0.01157(19) 0.01418(19) -0.00205(18) 0.00174(18) 0.00007(18)
O1 0.0076(12) 0.0111(11) 0.0216(11) -0.0065(9) 0.0031(9) -0.0020(9)
O2 0.0119(10) 0.0126(10) 0.0142(10) -0.0046(10) -0.0006(8) -0.0005(11)
O3 0.0071(11) 0.0286(13) 0.0246(12) -0.0057(10) 0.0009(10) -0.0034(10)
O4 0.0159(12) 0.0149(11) 0.0131(11) 0.0000(9) 0.0003(9) 0.0039(9)
O5 0.0217(13) 0.0168(11) 0.0151(11) 0.0039(9) 0.0027(11) 0.0053(10)
O6 0.0523(17) 0.0218(12) 0.0132(13) 0.0030(11) -0.0042(14) 0.0038(14)
O7 0.0371(16) 0.0138(12) 0.0346(14) 0.0024(10) 0.0057(12) 0.0007(10)
C1 0.0086(15) 0.0101(14) 0.0097(14) 0.0000(12) 0.0014(12) -0.0009(12)
C2 0.0134(16) 0.0075(13) 0.0122(14) 0.0033(11) -0.0046(14) -0.0011(13)
C3 0.0161(17) 0.0139(15) 0.0118(15) -0.0025(13) 0.0002(14) 0.0044(14)
C4 0.0087(16) 0.0130(14) 0.0153(15) 0.0006(13) -0.0040(14) -0.0037(13)
C5 0.0115(17) 0.0101(14) 0.0147(16) -0.0028(12) 0.0016(13) 0.0020(12)
C6 0.0081(15) 0.0156(16) 0.0256(17) -0.0003(13) 0.0016(13) 0.0033(13)
O8 0.0306(15) 0.0161(12) 0.0259(14) 0.0060(12) 0.0072(11) 0.0050(11)

loop_
_atom_type_symbol
_atom_type_description
_atom_type_scat_dispersion_real
_atom_type_scat_dispersion_imag
_atom_type_scat_source
C C 0.0033 0.0016 'International Tables Vol C Tables 4.2.6.8 and 6.1.1.4'
H H 0.0000 0.0000 'International Tables Vol C Tables 4.2.6.8 and 6.1.1.4'
O O 0.0106 0.0060 'International Tables Vol C Tables 4.2.6.8 and 6.1.1.4'
Co Co 0.3494 0.9721 'International Tables Vol C Tables 4.2.6.8 and 6.1.1.4'

loop_
_geom_angle_atom_site_label_1
_geom_angle_atom_site_label_2
_geom_angle_atom_site_label_3
_geom_angle
_geom_angle_site_symmetry_1
_geom_angle_site_symmetry_3
O1 Co1 O2 177.28(9) . 4_556
O1 Co1 O8 90.85(10) . .
O2 Co1 O8 86.48(10) 4_556 .
O1 Co1 O3 90.39(9) . 1_655
O2 Co1 O3 89.15(8) 4_556 1_655
O8 Co1 O3 91.16(10) . 1_655
O1 Co1 O4 87.96(9) . .
O2 Co1 O4 94.74(8) 4_556 .
O8 Co1 O4 175.56(10) . .
O3 Co1 O4 93.13(9) 1_655 .
O1 Co1 O2 75.10(9) . .
O2 Co1 O2 105.57(6) 4_556 .
O8 Co1 O2 93.87(9) . .
O3 Co1 O2 164.69(8) 1_655 .
O4 Co1 O2 81.69(8) . .
C1 O1 Co1 111.86(17) . .
C1 O1 H1 111(3) . .
Co1 O1 H1 135(3) . .
C2 O2 Co1 121.56(19) . 4_456
C2 O2 Co1 110.22(19) . .
Co1 O2 Co1 118.15(10) 4_456 .
C2 O3 Co1 145.2(2) . 1_455
C4 O4 Co1 128.0(2) . .
C6 O6 H6 116(3) . .
O1 C1 C5 111.0(2) . .
O1 C1 C3 108.7(3) . .
C5 C1 C3 109.2(2) . .
O1 C1 C2 107.7(2) . .
C5 C1 C2 111.2(3) . .
C3 C1 C2 108.9(2) . .
O3 C2 O2 125.7(3) . .
O3 C2 C1 116.4(3) . .
O2 C2 C1 117.7(3) . .
C4 C3 C1 116.8(3) . .
C4 C3 H3A 108.1 . .
C1 C3 H3A 108.1 . .
C4 C3 H3B 108.1 . .
C1 C3 H3B 108.1 . .
H3A C3 H3B 107.3 . .
O5 C4 O4 122.9(3) . .
O5 C4 C3 115.0(3) . .
O4 C4 C3 122.1(3) . .
C6 C5 C1 114.4(3) . .
C6 C5 H5A 108.7 . .
C1 C5 H5A 108.7 . .
C6 C5 H5B 108.7 . .
C1 C5 H5B 108.7 . .
H5A C5 H5B 107.6 . .
O7 C6 O6 124.2(3) . .
O7 C6 C5 122.6(3) . .
O6 C6 C5 113.2(3) . .
Co1 O8 H8A 116(3) . .
Co1 O8 H8B 109(3) . .
H8A O8 H8B 115(4) . .

loop_
_geom_bond_atom_site_label_1
_geom_bond_atom_site_label_2
_geom_bond_distance
_geom_bond_site_symmetry_2
Co1 O1 2.036(2) .
Co1 O2 2.072(2) 4_556
Co1 O8 2.089(3) .
Co1 O3 2.095(2) 1_655
Co1 O4 2.109(2) .
Co1 O2 2.217(2) .
O1 C1 1.431(4) .
O1 H1 0.88(4) .
O2 C2 1.278(4) .
O2 Co1 2.072(2) 4_456
O3 C2 1.239(4) .
O3 Co1 2.095(2) 1_455
O4 C4 1.264(4) .
O5 C4 1.263(4) .
O6 C6 1.308(4) .
O6 H6 0.87(4) .
O7 C6 1.205(4) .
C1 C5 1.525(4) .
C1 C3 1.536(4) .
C1 C2 1.539(4) .
C3 C4 1.519(4) .
C3 H3A 0.9700 .
C3 H3B 0.9700 .
C5 C6 1.511(4) .
C5 H5A 0.9700 .
C5 H5B 0.9700 .
O8 H8A 0.80(5) .
O8 H8B 0.83(5) .

loop_
_geom_hbond_atom_site_label_D
_geom_hbond_atom_site_label_H
_geom_hbond_atom_site_label_A
_geom_hbond_distance_DH
_geom_hbond_distance_HA
_geom_hbond_distance_DA
_geom_hbond_angle_DHA
_geom_hbond_site_symmetry_A
O8 H8B O4 0.83(5) 2.12(5) 2.876(4) 152(4) 4_556
O8 H8A O7 0.80(5) 1.96(5) 2.749(3) 172(4) 4_566
O6 H6 O5 0.87(4) 1.81(4) 2.668(3) 171(4) 2_564
O1 H1 O5 0.88(4) 1.72(4) 2.602(3) 175(4) 3_656

loop_
_geom_torsion_atom_site_label_1
_geom_torsion_atom_site_label_2
_geom_torsion_atom_site_label_3
_geom_torsion_atom_site_label_4
_geom_torsion
_geom_torsion_site_symmetry_1
_geom_torsion_site_symmetry_4
O2 Co1 O1 C1 142.2(18) 4_556 .
O8 Co1 O1 C1 131.26(19) . .
O3 Co1 O1 C1 -137.58(19) 1_655 .
O4 Co1 O1 C1 -44.46(18) . .
O2 Co1 O1 C1 37.47(18) . .
O1 Co1 O2 C2 -29.50(19) . .
O2 Co1 O2 C2 153.2(2) 4_556 .
O8 Co1 O2 C2 -119.4(2) . .
O3 Co1 O2 C2 -10.4(5) 1_655 .
O4 Co1 O2 C2 60.59(19) . .
O1 Co1 O2 Co1 -175.56(13) . 4_456
O2 Co1 O2 Co1 7.17(5) 4_556 4_456
O8 Co1 O2 Co1 94.59(12) . 4_456
O3 Co1 O2 Co1 -156.5(3) 1_655 4_456
O4 Co1 O2 Co1 -85.47(11) . 4_456
O1 Co1 O4 C4 -3.6(2) . .
O2 Co1 O4 C4 176.1(2) 4_556 .
O8 Co1 O4 C4 -78.1(13) . .
O3 Co1 O4 C4 86.7(3) 1_655 .
O2 Co1 O4 C4 -78.9(2) . .
Co1 O1 C1 C5 -161.5(2) . .
Co1 O1 C1 C3 78.4(2) . .
Co1 O1 C1 C2 -39.4(2) . .
Co1 O3 C2 O2 -32.8(6) 1_455 .
Co1 O3 C2 C1 151.6(3) 1_455 .
Co1 O2 C2 O3 -14.4(4) 4_456 .
Co1 O2 C2 O3 -159.1(3) . .
Co1 O2 C2 C1 161.14(18) 4_456 .
Co1 O2 C2 C1 16.4(3) . .
O1 C1 C2 O3 -170.8(3) . .
C5 C1 C2 O3 -48.9(3) . .
C3 C1 C2 O3 71.5(3) . .
O1 C1 C2 O2 13.2(3) . .
C5 C1 C2 O2 135.1(3) . .
C3 C1 C2 O2 -104.5(3) . .
O1 C1 C3 C4 -59.7(3) . .
C5 C1 C3 C4 179.1(3) . .
C2 C1 C3 C4 57.5(4) . .
Co1 O4 C4 O5 -160.0(2) . .
Co1 O4 C4 C3 21.0(4) . .
C1 C3 C4 O5 -172.0(3) . .
C1 C3 C4 O4 7.1(4) . .
O1 C1 C5 C6 48.5(4) . .
C3 C1 C5 C6 168.3(3) . .
C2 C1 C5 C6 -71.5(3) . .
C1 C5 C6 O7 -144.4(3) . .
C1 C5 C6 O6 36.6(4) . .
